data_9000774
loop_
_publ_author_name
'de Villiers, J. P. R.'

_publ_section_title
;The crystal structure of braunite II and its relation to bixbyite and
 braunite
;
_journal_name_full 'American Mineralogist'
_journal_page_first 756
_journal_page_last 765
_journal_volume 65
_journal_year 1980
_chemical_formula_sum 'Fe2.38 Mn11.62 O24 Si'
_chemical_name_mineral Braunite
_space_group_IT_number 142
_symmetry_space_group_name_Hall '-I 4bd 2c'
_symmetry_space_group_name_H-M 'I 41/a c d :2'
_cell_angle_alpha 90
_cell_angle_beta 90
_cell_angle_gamma 90
_cell_length_a 9.431
_cell_length_b 9.431
_cell_length_c 37.774
_cell_formula_units_Z 8
_cell_volume 3359.762
_exptl_crystal_density_diffrn 4.679
_cod_original_cell_volume 3359.761
_cod_original_sg_symbol_H-M 'I 41/a c d'
_cod_original_formula_sum '(Mn11.62 Fe2.38) Si O24'
_cod_database_code 9000774

loop_
_symmetry_equiv_pos_as_xyz
x,y,z
1/2+x,1/2+y,1/2+z
1/4-y,3/4-x,3/4+z
3/4-y,1/4-x,1/4+z
1/4+y,3/4+x,3/4-z
3/4+y,1/4+x,1/4-z
1/4+y,3/4-x,1/4-z
3/4+y,1/4-x,3/4-z
1/4-y,3/4+x,1/4+z
3/4-y,1/4+x,3/4+z
1/2+x,-y,z
+x,1/2-y,1/2+z
1/2-x,y,-z
-x,1/2+y,1/2-z
1/2+x,y,1/2-z
+x,1/2+y,-z
1/2-x,-y,1/2+z
-x,1/2-y,+z
1/4+y,1/4+x,1/4+z
3/4+y,3/4+x,3/4+z
1/4-y,1/4-x,1/4-z
3/4-y,3/4-x,3/4-z
1/4-y,1/4+x,3/4-z
3/4-y,3/4+x,1/4-z
1/4+y,1/4-x,3/4+z
3/4+y,3/4-x,1/4+z
-x,y,1/2+z
1/2-x,1/2+y,+z
x,-y,1/2-z
1/2+x,1/2-y,-z
-x,-y,-z
1/2-x,1/2-y,1/2-z

loop_
_atom_site_aniso_label
_atom_site_aniso_U_11
_atom_site_aniso_U_22
_atom_site_aniso_U_33
_atom_site_aniso_U_12
_atom_site_aniso_U_13
_atom_site_aniso_U_23
Mn1 0.00740 0.01030 0.00630 0.00290 0.00000 0.00000
Fe1 0.00740 0.01030 0.00630 0.00290 0.00000 0.00000
Mn2 0.00630 0.00940 0.00740 0.00000 0.00000 0.00250
Fe2 0.00630 0.00940 0.00740 0.00000 0.00000 0.00250
Mn3 0.00730 0.00730 0.00630 0.00010 -0.00050 0.00050
Fe3 0.00730 0.00730 0.00630 0.00010 -0.00050 0.00050
Mn4 0.00570 0.00690 0.00770 0.00070 0.00050 -0.00170
Fe4 0.00570 0.00690 0.00770 0.00070 0.00050 -0.00170
Mn5 0.00460 0.00600 0.00620 -0.00060 -0.00020 -0.00020
Fe5 0.00460 0.00600 0.00620 -0.00060 -0.00020 -0.00020
Si 0.00490 0.00490 0.00570 0.00000 0.00000 0.00000
O1 0.01080 0.01060 0.00670 0.00300 -0.00110 0.00080
O2 0.00710 0.00760 0.00660 -0.00070 0.00120 0.00130
O3 0.00370 0.00970 0.01120 -0.00070 0.00190 0.00440
O4 0.00570 0.00570 0.00610 -0.00130 -0.00220 0.00280
O5 0.00670 0.00830 0.00520 0.00060 -0.00120 0.00210
O6 0.00770 0.00950 0.00640 0.00010 -0.00030 -0.00030

loop_
_atom_site_label
_atom_site_fract_x
_atom_site_fract_y
_atom_site_fract_z
_atom_site_occupancy
Mn1 0.00000 0.25000 -0.00918 0.83000
Fe1 0.00000 0.25000 -0.00918 0.17000
Mn2 0.20970 0.00000 0.25000 0.83000
Fe2 0.20970 0.00000 0.25000 0.17000
Mn3 0.24080 0.49080 0.12500 0.83000
Fe3 0.24080 0.49080 0.12500 0.17000
Mn4 0.03120 0.00060 0.06290 0.83000
Fe4 0.03120 0.00060 0.06290 0.17000
Mn5 -0.00960 0.00440 0.18772 0.83000
Fe5 -0.00960 0.00440 0.18772 0.17000
Si 0.00000 0.25000 0.37500 1.00000
O1 0.11970 0.17150 0.02560 1.00000
O2 0.33140 0.40100 0.03110 1.00000
O3 0.39820 0.12270 0.04120 1.00000
O4 0.11780 0.40710 0.08970 1.00000
O5 0.17010 0.11210 0.09090 1.00000
O6 0.38740 0.33610 0.10040 1.00000
